data_7060924
loop_
_publ_author_name
'Koz\'a\<cek, Pavel'
'Dost\'al, Libor'
'Hejda, Martin'
'Mikysek, Tom\'a\<s'
'R\%u\<zi\<cka, Ale\<s'
'Erben, Milan'

_publ_section_title
;
 Synthesis and properties of 1,2,3-diazapnictol-5-yl substituted
 ferrocenes
;
_journal_issue 38
_journal_name_full 'New Journal of Chemistry'
_journal_page_first 18171
_journal_page_last 18182
_journal_paper_doi 10.1039/D1NJ02666F
_journal_volume 45
_journal_year 2021
_chemical_formula_sum 'C14 H16 Fe N2 O'
_chemical_formula_weight 284.14
_space_group_crystal_system orthorhombic
_space_group_IT_number 19
_space_group_name_Hall 'P 2ac 2ab'
_space_group_name_H-M_alt 'P 21 21 21'
_atom_sites_solution_hydrogens mixed
_audit_creation_method SHELXL-2017/1
_audit_update_record
;
2021-08-16 deposited with the CCDC.	2021-08-25 downloaded from the CCDC.
;
_cell_angle_alpha 90
_cell_angle_beta 90
_cell_angle_gamma 90
_cell_formula_units_Z 8
_cell_length_a 9.7872(5)
_cell_length_b 12.8584(5)
_cell_length_c 20.2069(9)
_cell_measurement_reflns_used 28543
_cell_measurement_temperature 150(2)
_cell_measurement_theta_max 27.5
_cell_measurement_theta_min 1
_cell_volume 2543.0(2)
_computing_cell_refinement 'APEX3 v2016.9-0 (Bruker AXS)'
_computing_data_collection 'Bruker Instrument Service vV6.2.3'
_computing_data_reduction 'SAINT V8.37A (Bruker AXS Inc., 2015)'
_computing_molecular_graphics 'SHELXL-2017/1 (Sheldrick, 2017)'
_computing_publication_material 'Bruker SHELXTL'
_computing_structure_refinement 'SHELXL-2017/1 (Sheldrick, 2017)'
_computing_structure_solution 'XT, VERSION 2014/5'
_diffrn_ambient_temperature 150(2)
_diffrn_detector_area_resol_mean 10.4167
_diffrn_measured_fraction_theta_full 0.999
_diffrn_measured_fraction_theta_max 0.999
_diffrn_measurement_device_type 'Bruker D8 - Venture'
_diffrn_measurement_method '\f and \w scans to fill the Ewald sphere'
_diffrn_radiation_type MoK\a
_diffrn_radiation_wavelength 0.71073
_diffrn_reflns_av_R_equivalents 0.0807
_diffrn_reflns_av_unetI/netI 0.0661
_diffrn_reflns_Laue_measured_fraction_full 0.999
_diffrn_reflns_Laue_measured_fraction_max 0.999
_diffrn_reflns_limit_h_max 12
_diffrn_reflns_limit_h_min -12
_diffrn_reflns_limit_k_max 15
_diffrn_reflns_limit_k_min -16
_diffrn_reflns_limit_l_max 25
_diffrn_reflns_limit_l_min -25
_diffrn_reflns_number 24400
_diffrn_reflns_point_group_measured_fraction_full 0.999
_diffrn_reflns_point_group_measured_fraction_max 0.999
_diffrn_reflns_theta_full 25.242
_diffrn_reflns_theta_max 27.000
_diffrn_reflns_theta_min 2.312
_diffrn_source 'sealed X-ray tube'
_exptl_absorpt_coefficient_mu 1.174
_exptl_absorpt_correction_T_max 0.7464
_exptl_absorpt_correction_T_min 0.5698
_exptl_absorpt_correction_type multi-scan
_exptl_absorpt_process_details
;
SADABS-2016/2 - Bruker AXS area detector
scaling and absorption correction
;
_exptl_crystal_colour orange
_exptl_crystal_density_diffrn 1.484
_exptl_crystal_description block
_exptl_crystal_F_000 1184
_exptl_crystal_size_max 0.484
_exptl_crystal_size_mid 0.222
_exptl_crystal_size_min 0.157
_refine_diff_density_max 0.316
_refine_diff_density_min -0.341
_refine_diff_density_rms 0.072
_refine_ls_abs_structure_details
;
 Flack x determined using 1757 quotients [(I+)-(I-)]/[(I+)+(I-)]
 (Parsons, Flack and Wagner, Acta Cryst. B69 (2013) 249-259).
;
_refine_ls_abs_structure_Flack -0.005(11)
_refine_ls_extinction_method none
_refine_ls_goodness_of_fit_ref 0.981
_refine_ls_hydrogen_treatment mixed
_refine_ls_matrix_type full
_refine_ls_number_parameters 332
_refine_ls_number_reflns 5560
_refine_ls_number_restraints 0
_refine_ls_restrained_S_all 0.981
_refine_ls_R_factor_all 0.0573
_refine_ls_R_factor_gt 0.0392
_refine_ls_shift/su_max 0.001
_refine_ls_shift/su_mean 0.000
_refine_ls_structure_factor_coef Fsqd
_refine_ls_weighting_details 'w=1/[\s^2^(Fo^2^)+(0.0234P)^2^+0.8259P] where P=(Fo^2^+2Fc^2^)/3'
_refine_ls_weighting_scheme calc
_refine_ls_wR_factor_gt 0.0636
_refine_ls_wR_factor_ref 0.0674
_reflns_Friedel_coverage 0.771
_reflns_Friedel_fraction_full 0.999
_reflns_Friedel_fraction_max 1.000
_reflns_number_gt 4644
_reflns_number_total 5560
_reflns_threshold_expression 'I > 2\s(I)'
_cod_data_source_file d1nj02666f2.cif
_cod_data_source_block me190110As2
_cod_depositor_comments 'Adding full bibliography for 7060916--7060926.cif.'
_cod_database_code 7060924
_shelx_shelxl_version_number 2017/1
_shelx_space_group_comment
;
The symmetry employed for this shelxl refinement is uniquely defined
by the following loop, which should always be used as a source of
symmetry information in preference to the above space-group names.
They are only intended as comments.
;
_exptl_absorpt_special_details
;
The ratio of minimum to maximum
apparent transmission was 0.763
;

loop_
_space_group_symop_operation_xyz
'x, y, z'
'-x+1/2, -y, z+1/2'
'-x, y+1/2, -z+1/2'
'x+1/2, -y+1/2, -z'

loop_
_atom_site_label
_atom_site_type_symbol
_atom_site_fract_x
_atom_site_fract_y
_atom_site_fract_z
_atom_site_U_iso_or_equiv
_atom_site_adp_type
_atom_site_occupancy
_atom_site_site_symmetry_order
_atom_site_calc_flag
_atom_site_refinement_flags_posn
_atom_site_refinement_flags_adp
_atom_site_refinement_flags_occupancy
_atom_site_disorder_assembly
_atom_site_disorder_group
Fe1 Fe 0.66903(5) 0.61868(4) 0.97829(3) 0.01193(13) Uani 1 1 d . . . . .
N1' N 0.6548(4) 0.5729(3) 0.78288(15) 0.0169(7) Uani 1 1 d . . . . .
O1 O 0.5643(3) 0.6139(2) 0.61722(13) 0.0229(7) Uani 1 1 d . . . . .
C1 C 0.7458(4) 0.5716(3) 0.88979(19) 0.0137(9) Uani 1 1 d . . . . .
Fe2 Fe 0.63755(6) 0.83425(4) 0.31467(3) 0.01480(14) Uani 1 1 d . . . . .
N2' N 0.6327(3) 0.6232(3) 0.72296(14) 0.0181(7) Uani 1 1 d . . . . .
H2' H 0.653168 0.689562 0.718704 0.022 Uiso 1 1 calc R U . . .
O2 O 0.7223(3) 0.8350(3) 0.68206(14) 0.0308(7) Uani 1 1 d . . . . .
C2 C 0.8549(4) 0.5964(3) 0.93454(17) 0.0134(8) Uani 1 1 d . . . . .
H2A H 0.926454 0.650789 0.927521 0.016 Uiso 1 1 calc R U . . .
C4 C 0.7274(4) 0.4659(3) 0.9814(2) 0.0183(9) Uani 1 1 d . . . . .
H4 H 0.693144 0.412595 1.013399 0.022 Uiso 1 1 calc R U . . .
N4' N 0.6555(4) 0.8285(3) 0.57625(15) 0.0165(7) Uani 1 1 d . . . . .
H4' H 0.614(4) 0.771(3) 0.582(2) 0.020 Uiso 1 1 d . U . . .
C3 C 0.8431(4) 0.5306(3) 0.99068(18) 0.0174(9) Uani 1 1 d . . . . .
H3 H 0.904164 0.531187 1.030354 0.021 Uiso 1 1 calc R U . . .
N3' N 0.6520(3) 0.8769(3) 0.51457(14) 0.0163(7) Uani 1 1 d . . . . .
C5 C 0.6662(4) 0.4910(3) 0.91892(18) 0.0146(9) Uani 1 1 d . . . . .
H5 H 0.583338 0.457614 0.899253 0.018 Uiso 1 1 calc R U . . .
C6 C 0.7204(4) 0.6247(3) 0.82714(18) 0.0136(8) Uani 1 1 d . . . . .
C7 C 0.7722(5) 0.7340(3) 0.8178(2) 0.0232(10) Uani 1 1 d . . . . .
H7A H 0.836629 0.735705 0.780757 0.035 Uiso 1 1 calc R U . . .
H7B H 0.818427 0.756997 0.858287 0.035 Uiso 1 1 calc R U . . .
H7C H 0.695130 0.780391 0.808445 0.035 Uiso 1 1 calc R U . . .
C8 C 0.5799(4) 0.5701(3) 0.6713(2) 0.0194(10) Uani 1 1 d . . . . .
C9 C 0.5423(5) 0.4592(3) 0.6819(2) 0.0327(12) Uani 1 1 d . . . . .
H9A H 0.499650 0.431587 0.641701 0.049 Uiso 1 1 calc R U . . .
H9B H 0.477923 0.454091 0.718879 0.049 Uiso 1 1 calc R U . . .
H9C H 0.624713 0.418971 0.692085 0.049 Uiso 1 1 calc R U . . .
C10 C 0.5140(4) 0.7200(3) 0.9591(2) 0.0226(11) Uani 1 1 d . . . . .
H10 H 0.471031 0.732975 0.914925 0.027 Uiso 1 1 calc R U . . .
C11 C 0.6280(5) 0.7735(3) 0.9857(2) 0.0225(10) Uani 1 1 d . . . . .
H11 H 0.679875 0.830889 0.963667 0.027 Uiso 1 1 calc R U . . .
C12 C 0.6556(5) 0.7314(3) 1.0497(2) 0.0207(10) Uani 1 1 d . . . . .
H12 H 0.730492 0.753615 1.080196 0.025 Uiso 1 1 calc R U . . .
C13 C 0.5588(4) 0.6518(3) 1.0619(2) 0.0200(10) Uani 1 1 d . . . . .
H13 H 0.553767 0.607668 1.102594 0.024 Uiso 1 1 calc R U . . .
C14 C 0.4716(4) 0.6446(3) 1.0064(2) 0.0211(10) Uani 1 1 d . . . . .
H14 H 0.393831 0.594805 1.001078 0.025 Uiso 1 1 calc R U . . .
C15 C 0.5757(4) 0.8880(3) 0.40540(19) 0.0149(9) Uani 1 1 d . . . . .
C16 C 0.6813(5) 0.9524(3) 0.37944(19) 0.0181(10) Uani 1 1 d . . . . .
H16 H 0.771885 0.965982 0.400607 0.022 Uiso 1 1 calc R U . . .
C17 C 0.6361(4) 0.9927(3) 0.3176(2) 0.0194(9) Uani 1 1 d . . . . .
H17 H 0.689027 1.040045 0.287880 0.023 Uiso 1 1 calc R U . . .
C18 C 0.5014(5) 0.9541(3) 0.3056(2) 0.0208(10) Uani 1 1 d . . . . .
H18 H 0.444078 0.969353 0.265772 0.025 Uiso 1 1 calc R U . . .
C19 C 0.4644(4) 0.8888(3) 0.35871(19) 0.0175(9) Uani 1 1 d . . . . .
H19 H 0.376143 0.850260 0.363332 0.021 Uiso 1 1 calc R U . . .
C20 C 0.5775(4) 0.8339(3) 0.46985(19) 0.0146(8) Uani 1 1 d . . . . .
C21 C 0.4927(4) 0.7375(3) 0.4790(2) 0.0233(10) Uani 1 1 d . . . . .
H21A H 0.443266 0.722320 0.437950 0.035 Uiso 1 1 calc R U . . .
H21B H 0.427178 0.748566 0.514973 0.035 Uiso 1 1 calc R U . . .
H21C H 0.552452 0.678858 0.490014 0.035 Uiso 1 1 calc R U . . .
C22 C 0.7174(4) 0.8774(4) 0.6273(2) 0.0203(9) Uani 1 1 d . . . . .
C23 C 0.7796(5) 0.9824(4) 0.6152(2) 0.0358(13) Uani 1 1 d . . . . .
H23A H 0.846384 0.977475 0.579201 0.054 Uiso 1 1 calc R U . . .
H23B H 0.825327 1.006394 0.655552 0.054 Uiso 1 1 calc R U . . .
H23C H 0.707703 1.031809 0.602970 0.054 Uiso 1 1 calc R U . . .
C24 C 0.6888(5) 0.6809(3) 0.3233(2) 0.0274(11) Uani 1 1 d . . . . .
H24 H 0.676658 0.637241 0.363825 0.033 Uiso 1 1 calc R U . . .
C25 C 0.8052(5) 0.7396(3) 0.3077(2) 0.0288(11) Uani 1 1 d . . . . .
H25 H 0.890022 0.744859 0.335146 0.035 Uiso 1 1 calc R U . . .
C26 C 0.7810(5) 0.7916(4) 0.2464(2) 0.0299(12) Uani 1 1 d . . . . .
H26 H 0.845763 0.839036 0.222863 0.036 Uiso 1 1 calc R U . . .
C27 C 0.6475(5) 0.7630(3) 0.2250(2) 0.0281(11) Uani 1 1 d . . . . .
H27 H 0.601673 0.787300 0.183548 0.034 Uiso 1 1 calc R U . . .
C28 C 0.5903(5) 0.6951(3) 0.2725(2) 0.0254(11) Uani 1 1 d . . . . .
H28 H 0.497656 0.662479 0.270584 0.030 Uiso 1 1 calc R U . . .

loop_
_atom_site_aniso_label
_atom_site_aniso_U_11
_atom_site_aniso_U_22
_atom_site_aniso_U_33
_atom_site_aniso_U_23
_atom_site_aniso_U_13
_atom_site_aniso_U_12
Fe1 0.0141(3) 0.0121(3) 0.0096(3) -0.0006(2) 0.0025(2) 0.0017(3)
N1' 0.0219(19) 0.0189(18) 0.0099(16) 0.0021(14) -0.0014(16) 0.0013(17)
O1 0.0387(18) 0.0201(17) 0.0100(14) 0.0005(14) -0.0062(13) 0.0008(16)
C1 0.016(2) 0.015(2) 0.011(2) -0.0034(18) 0.0020(17) 0.0008(18)
Fe2 0.0223(3) 0.0109(3) 0.0112(3) -0.0016(3) -0.0033(3) 0.0029(3)
N2' 0.0282(19) 0.0156(17) 0.0106(16) 0.0036(15) -0.0034(15) -0.0004(18)
O2 0.053(2) 0.0261(17) 0.0134(15) 0.0053(16) -0.0118(15) -0.0077(16)
C2 0.0114(19) 0.016(2) 0.0127(18) -0.0008(16) 0.0041(16) 0.0058(18)
C4 0.025(2) 0.016(2) 0.014(2) 0.0001(19) 0.005(2) 0.0048(18)
N4' 0.0204(19) 0.0162(17) 0.0128(16) 0.0014(15) 0.0006(15) -0.0008(18)
C3 0.021(2) 0.019(2) 0.012(2) 0.0001(16) -0.0053(19) 0.010(2)
N3' 0.0195(17) 0.0189(16) 0.0105(16) 0.0015(15) -0.0005(15) 0.0044(17)
C5 0.018(2) 0.0112(19) 0.015(2) -0.0016(16) 0.0019(18) 0.0002(19)
C6 0.0129(18) 0.017(2) 0.011(2) 0.0007(18) 0.0030(15) 0.0022(18)
C7 0.037(3) 0.021(2) 0.012(2) 0.004(2) -0.004(2) -0.009(2)
C8 0.018(2) 0.021(2) 0.020(2) -0.0030(19) 0.0011(18) 0.0019(19)
C9 0.053(3) 0.025(3) 0.020(2) 0.001(2) -0.012(3) -0.011(2)
C10 0.021(2) 0.025(3) 0.021(2) 0.001(2) 0.0036(19) 0.015(2)
C11 0.024(2) 0.014(2) 0.030(3) -0.0031(19) 0.012(2) 0.0032(19)
C12 0.017(2) 0.024(2) 0.021(2) -0.0139(19) 0.004(2) 0.003(2)
C13 0.023(2) 0.019(2) 0.017(2) -0.0014(19) 0.0090(18) 0.0008(19)
C14 0.012(2) 0.022(3) 0.030(3) -0.0056(19) 0.0061(17) 0.0029(18)
C15 0.019(2) 0.013(2) 0.013(2) -0.0019(18) -0.0016(16) 0.0037(19)
C16 0.028(3) 0.012(2) 0.015(2) -0.0036(16) -0.0015(19) -0.0012(19)
C17 0.033(3) 0.0091(19) 0.016(2) -0.0013(18) 0.003(2) 0.0020(19)
C18 0.036(3) 0.014(2) 0.013(2) -0.0009(18) -0.006(2) 0.0063(19)
C19 0.021(2) 0.014(2) 0.017(2) -0.0026(19) -0.0011(17) 0.0015(19)
C20 0.0162(19) 0.014(2) 0.013(2) -0.0005(19) -0.0014(16) 0.0037(18)
C21 0.026(3) 0.022(2) 0.022(2) 0.004(2) -0.006(2) -0.004(2)
C22 0.025(2) 0.018(2) 0.018(2) 0.001(2) -0.0052(18) 0.001(2)
C23 0.062(4) 0.026(3) 0.020(3) 0.003(2) -0.013(2) -0.013(3)
C24 0.038(3) 0.014(2) 0.031(3) -0.001(2) -0.007(2) 0.013(2)
C25 0.028(3) 0.027(3) 0.031(3) -0.009(2) -0.008(2) 0.014(2)
C26 0.036(3) 0.031(3) 0.023(3) -0.009(2) 0.008(2) 0.007(2)
C27 0.037(3) 0.028(3) 0.019(2) -0.013(2) -0.008(2) 0.015(2)
C28 0.032(3) 0.014(2) 0.031(3) -0.012(2) -0.010(2) 0.001(2)

loop_
_atom_type_symbol
_atom_type_description
_atom_type_scat_dispersion_real
_atom_type_scat_dispersion_imag
_atom_type_scat_source
C C 0.0033 0.0016 'International Tables Vol C Tables 4.2.6.8 and 6.1.1.4'
H H 0.0000 0.0000 'International Tables Vol C Tables 4.2.6.8 and 6.1.1.4'
Fe Fe 0.3463 0.8444 'International Tables Vol C Tables 4.2.6.8 and 6.1.1.4'
N N 0.0061 0.0033 'International Tables Vol C Tables 4.2.6.8 and 6.1.1.4'
O O 0.0106 0.0060 'International Tables Vol C Tables 4.2.6.8 and 6.1.1.4'

loop_
_geom_angle_atom_site_label_1
_geom_angle_atom_site_label_2
_geom_angle_atom_site_label_3
_geom_angle
_geom_angle_site_symmetry_1
_geom_angle_site_symmetry_3
_geom_angle_publ_flag
C1 Fe1 C5 41.00(15) . . ?
C1 Fe1 C11 115.40(17) . . ?
C5 Fe1 C11 146.12(17) . . ?
C1 Fe1 C10 107.34(17) . . ?
C5 Fe1 C10 113.20(17) . . ?
C11 Fe1 C10 40.71(18) . . ?
C1 Fe1 C14 130.02(17) . . ?
C5 Fe1 C14 106.43(17) . . ?
C11 Fe1 C14 68.50(17) . . ?
C10 Fe1 C14 40.86(16) . . ?
C1 Fe1 C2 41.25(15) . . ?
C5 Fe1 C2 69.11(16) . . ?
C11 Fe1 C2 110.16(17) . . ?
C10 Fe1 C2 132.10(16) . . ?
C14 Fe1 C2 170.46(16) . . ?
C1 Fe1 C4 68.77(17) . . ?
C5 Fe1 C4 41.14(16) . . ?
C11 Fe1 C4 172.33(19) . . ?
C10 Fe1 C4 145.84(19) . . ?
C14 Fe1 C4 114.34(18) . . ?
C2 Fe1 C4 68.30(16) . . ?
C1 Fe1 C12 148.64(17) . . ?
C5 Fe1 C12 170.23(17) . . ?
C11 Fe1 C12 40.86(17) . . ?
C10 Fe1 C12 68.51(17) . . ?
C14 Fe1 C12 68.17(17) . . ?
C2 Fe1 C12 117.46(16) . . ?
C4 Fe1 C12 132.49(18) . . ?
C1 Fe1 C13 169.14(17) . . ?
C5 Fe1 C13 130.30(17) . . ?
C11 Fe1 C13 68.44(17) . . ?
C10 Fe1 C13 68.43(17) . . ?
C14 Fe1 C13 40.42(16) . . ?
C2 Fe1 C13 148.73(16) . . ?
C4 Fe1 C13 108.71(17) . . ?
C12 Fe1 C13 40.45(17) . . ?
C1 Fe1 C3 68.76(15) . . ?
C5 Fe1 C3 68.86(16) . . ?
C11 Fe1 C3 133.71(18) . . ?
C10 Fe1 C3 171.96(18) . . ?
C14 Fe1 C3 146.98(17) . . ?
C2 Fe1 C3 40.48(14) . . ?
C4 Fe1 C3 40.40(16) . . ?
C12 Fe1 C3 110.88(17) . . ?
C13 Fe1 C3 116.68(16) . . ?
C6 N1' N2' 116.2(3) . . ?
C5 C1 C2 107.9(3) . . ?
C5 C1 C6 127.3(4) . . ?
C2 C1 C6 124.7(4) . . ?
C5 C1 Fe1 69.6(2) . . ?
C2 C1 Fe1 69.8(2) . . ?
C6 C1 Fe1 124.1(3) . . ?
C27 Fe2 C28 40.68(18) . . ?
C27 Fe2 C17 118.46(18) . . ?
C28 Fe2 C17 152.82(18) . . ?
C27 Fe2 C19 125.72(18) . . ?
C28 Fe2 C19 107.25(18) . . ?
C17 Fe2 C19 68.74(17) . . ?
C27 Fe2 C24 68.25(18) . . ?
C28 Fe2 C24 40.75(17) . . ?
C17 Fe2 C24 164.66(18) . . ?
C19 Fe2 C24 119.96(19) . . ?
C27 Fe2 C26 40.95(19) . . ?
C28 Fe2 C26 68.8(2) . . ?
C17 Fe2 C26 107.01(19) . . ?
C19 Fe2 C26 163.40(18) . . ?
C24 Fe2 C26 68.3(2) . . ?
C27 Fe2 C18 106.88(17) . . ?
C28 Fe2 C18 118.49(18) . . ?
C17 Fe2 C18 40.98(16) . . ?
C19 Fe2 C18 40.39(16) . . ?
C24 Fe2 C18 153.53(18) . . ?
C26 Fe2 C18 126.11(19) . . ?
C27 Fe2 C25 68.47(19) . . ?
C28 Fe2 C25 68.32(18) . . ?
C17 Fe2 C25 127.00(18) . . ?
C19 Fe2 C25 154.22(18) . . ?
C24 Fe2 C25 40.09(18) . . ?
C26 Fe2 C25 40.85(19) . . ?
C18 Fe2 C25 164.51(19) . . ?
C27 Fe2 C15 164.34(19) . . ?
C28 Fe2 C15 127.10(19) . . ?
C17 Fe2 C15 68.61(17) . . ?
C19 Fe2 C15 41.27(15) . . ?
C24 Fe2 C15 108.75(18) . . ?
C26 Fe2 C15 153.73(18) . . ?
C18 Fe2 C15 68.54(16) . . ?
C25 Fe2 C15 119.86(18) . . ?
C27 Fe2 C16 153.25(19) . . ?
C28 Fe2 C16 165.02(18) . . ?
C17 Fe2 C16 40.75(16) . . ?
C19 Fe2 C16 68.89(17) . . ?
C24 Fe2 C16 127.56(18) . . ?
C26 Fe2 C16 119.09(19) . . ?
C18 Fe2 C16 68.60(17) . . ?
C25 Fe2 C16 108.47(19) . . ?
C15 Fe2 C16 40.65(16) . . ?
C8 N2' N1' 119.8(4) . . ?
C8 N2' H2' 120.1 . . ?
N1' N2' H2' 120.1 . . ?
C3 C2 C1 108.1(3) . . ?
C3 C2 Fe1 70.4(2) . . ?
C1 C2 Fe1 69.0(2) . . ?
C3 C2 H2A 125.9 . . ?
C1 C2 H2A 125.9 . . ?
Fe1 C2 H2A 125.9 . . ?
C3 C4 C5 108.5(4) . . ?
C3 C4 Fe1 70.3(2) . . ?
C5 C4 Fe1 68.9(2) . . ?
C3 C4 H4 125.7 . . ?
C5 C4 H4 125.7 . . ?
Fe1 C4 H4 125.7 . . ?
C22 N4' N3' 119.1(4) . . ?
C22 N4' H4' 121(3) . . ?
N3' N4' H4' 120(3) . . ?
C4 C3 C2 108.0(4) . . ?
C4 C3 Fe1 69.3(2) . . ?
C2 C3 Fe1 69.1(2) . . ?
C4 C3 H3 126.0 . . ?
C2 C3 H3 126.0 . . ?
Fe1 C3 H3 126.0 . . ?
C20 N3' N4' 116.8(3) . . ?
C1 C5 C4 107.4(4) . . ?
C1 C5 Fe1 69.4(2) . . ?
C4 C5 Fe1 69.9(2) . . ?
C1 C5 H5 126.3 . . ?
C4 C5 H5 126.3 . . ?
Fe1 C5 H5 126.3 . . ?
N1' C6 C1 116.4(4) . . ?
N1' C6 C7 124.4(4) . . ?
C1 C6 C7 119.2(4) . . ?
C6 C7 H7A 109.5 . . ?
C6 C7 H7B 109.5 . . ?
H7A C7 H7B 109.5 . . ?
C6 C7 H7C 109.5 . . ?
H7A C7 H7C 109.5 . . ?
H7B C7 H7C 109.5 . . ?
O1 C8 N2' 119.9(4) . . ?
O1 C8 C9 122.2(4) . . ?
N2' C8 C9 117.9(4) . . ?
C8 C9 H9A 109.5 . . ?
C8 C9 H9B 109.5 . . ?
H9A C9 H9B 109.5 . . ?
C8 C9 H9C 109.5 . . ?
H9A C9 H9C 109.5 . . ?
H9B C9 H9C 109.5 . . ?
C11 C10 C14 107.8(4) . . ?
C11 C10 Fe1 69.6(2) . . ?
C14 C10 Fe1 69.7(2) . . ?
C11 C10 H10 126.1 . . ?
C14 C10 H10 126.1 . . ?
Fe1 C10 H10 126.1 . . ?
C10 C11 C12 108.0(4) . . ?
C10 C11 Fe1 69.7(2) . . ?
C12 C11 Fe1 70.0(2) . . ?
C10 C11 H11 126.0 . . ?
C12 C11 H11 126.0 . . ?
Fe1 C11 H11 126.0 . . ?
C13 C12 C11 107.8(4) . . ?
C13 C12 Fe1 69.8(2) . . ?
C11 C12 Fe1 69.1(2) . . ?
C13 C12 H12 126.1 . . ?
C11 C12 H12 126.1 . . ?
Fe1 C12 H12 126.1 . . ?
C14 C13 C12 108.2(4) . . ?
C14 C13 Fe1 69.5(2) . . ?
C12 C13 Fe1 69.8(2) . . ?
C14 C13 H13 125.9 . . ?
C12 C13 H13 125.9 . . ?
Fe1 C13 H13 125.9 . . ?
C13 C14 C10 108.2(4) . . ?
C13 C14 Fe1 70.1(2) . . ?
C10 C14 Fe1 69.4(2) . . ?
C13 C14 H14 125.9 . . ?
C10 C14 H14 125.9 . . ?
Fe1 C14 H14 125.9 . . ?
C16 C15 C19 107.6(3) . . ?
C16 C15 C20 126.1(4) . . ?
C19 C15 C20 126.2(4) . . ?
C16 C15 Fe2 69.7(2) . . ?
C19 C15 Fe2 68.9(2) . . ?
C20 C15 Fe2 128.8(3) . . ?
C17 C16 C15 108.0(4) . . ?
C17 C16 Fe2 69.2(2) . . ?
C15 C16 Fe2 69.7(2) . . ?
C17 C16 H16 126.0 . . ?
C15 C16 H16 126.0 . . ?
Fe2 C16 H16 126.0 . . ?
C16 C17 C18 108.0(4) . . ?
C16 C17 Fe2 70.1(2) . . ?
C18 C17 Fe2 69.8(2) . . ?
C16 C17 H17 126.0 . . ?
C18 C17 H17 126.0 . . ?
Fe2 C17 H17 126.0 . . ?
C19 C18 C17 108.3(4) . . ?
C19 C18 Fe2 69.6(2) . . ?
C17 C18 Fe2 69.2(2) . . ?
C19 C18 H18 125.8 . . ?
C17 C18 H18 125.8 . . ?
Fe2 C18 H18 125.8 . . ?
C18 C19 C15 108.0(4) . . ?
C18 C19 Fe2 70.1(2) . . ?
C15 C19 Fe2 69.8(2) . . ?
C18 C19 H19 126.0 . . ?
C15 C19 H19 126.0 . . ?
Fe2 C19 H19 126.0 . . ?
N3' C20 C15 115.1(4) . . ?
N3' C20 C21 125.5(4) . . ?
C15 C20 C21 119.3(4) . . ?
C20 C21 H21A 109.5 . . ?
C20 C21 H21B 109.5 . . ?
H21A C21 H21B 109.5 . . ?
C20 C21 H21C 109.5 . . ?
H21A C21 H21C 109.5 . . ?
H21B C21 H21C 109.5 . . ?
O2 C22 N4' 119.7(4) . . ?
O2 C22 C23 121.8(4) . . ?
N4' C22 C23 118.4(4) . . ?
C22 C23 H23A 109.5 . . ?
C22 C23 H23B 109.5 . . ?
H23A C23 H23B 109.5 . . ?
C22 C23 H23C 109.5 . . ?
H23A C23 H23C 109.5 . . ?
H23B C23 H23C 109.5 . . ?
C25 C24 C28 108.7(4) . . ?
C25 C24 Fe2 70.2(2) . . ?
C28 C24 Fe2 69.4(2) . . ?
C25 C24 H24 125.6 . . ?
C28 C24 H24 125.6 . . ?
Fe2 C24 H24 125.6 . . ?
C24 C25 C26 108.2(4) . . ?
C24 C25 Fe2 69.7(2) . . ?
C26 C25 Fe2 69.4(3) . . ?
C24 C25 H25 125.9 . . ?
C26 C25 H25 125.9 . . ?
Fe2 C25 H25 125.9 . . ?
C25 C26 C27 107.1(4) . . ?
C25 C26 Fe2 69.8(3) . . ?
C27 C26 Fe2 69.1(3) . . ?
C25 C26 H26 126.4 . . ?
C27 C26 H26 126.4 . . ?
Fe2 C26 H26 126.4 . . ?
C28 C27 C26 108.4(4) . . ?
C28 C27 Fe2 69.8(2) . . ?
C26 C27 Fe2 69.9(2) . . ?
C28 C27 H27 125.8 . . ?
C26 C27 H27 125.8 . . ?
Fe2 C27 H27 125.8 . . ?
C27 C28 C24 107.6(4) . . ?
C27 C28 Fe2 69.6(2) . . ?
C24 C28 Fe2 69.9(2) . . ?
C27 C28 H28 126.2 . . ?
C24 C28 H28 126.2 . . ?
Fe2 C28 H28 126.2 . . ?

loop_
_geom_bond_atom_site_label_1
_geom_bond_atom_site_label_2
_geom_bond_distance
_geom_bond_site_symmetry_2
_geom_bond_publ_flag
Fe1 C1 2.032(4) . ?
Fe1 C5 2.034(4) . ?
Fe1 C11 2.037(4) . ?
Fe1 C10 2.038(4) . ?
Fe1 C14 2.041(4) . ?
Fe1 C2 2.043(4) . ?
Fe1 C4 2.047(4) . ?
Fe1 C12 2.049(4) . ?
Fe1 C13 2.049(4) . ?
Fe1 C3 2.061(4) . ?
N1' C6 1.287(5) . ?
N1' N2' 1.390(4) . ?
O1 C8 1.238(5) . ?
C1 C5 1.424(5) . ?
C1 C2 1.435(5) . ?
C1 C6 1.460(5) . ?
Fe2 C27 2.032(4) . ?
Fe2 C28 2.035(4) . ?
Fe2 C17 2.038(4) . ?
Fe2 C19 2.039(4) . ?
Fe2 C24 2.042(4) . ?
Fe2 C26 2.043(4) . ?
Fe2 C18 2.046(4) . ?
Fe2 C25 2.048(4) . ?
Fe2 C15 2.051(4) . ?
Fe2 C16 2.050(4) . ?
N2' C8 1.351(5) . ?
N2' H2' 0.8800 . ?
O2 C22 1.234(5) . ?
C2 C3 1.420(5) . ?
C2 H2A 1.0000 . ?
C4 C3 1.418(6) . ?
C4 C5 1.434(6) . ?
C4 H4 1.0000 . ?
N4' C22 1.351(5) . ?
N4' N3' 1.394(4) . ?
N4' H4' 0.85(4) . ?
C3 H3 1.0000 . ?
N3' C20 1.286(5) . ?
C5 H5 1.0000 . ?
C6 C7 1.505(6) . ?
C7 H7A 0.9800 . ?
C7 H7B 0.9800 . ?
C7 H7C 0.9800 . ?
C8 C9 1.488(6) . ?
C9 H9A 0.9800 . ?
C9 H9B 0.9800 . ?
C9 H9C 0.9800 . ?
C10 C11 1.417(6) . ?
C10 C14 1.424(6) . ?
C10 H10 1.0000 . ?
C11 C12 1.426(6) . ?
C11 H11 1.0000 . ?
C12 C13 1.417(6) . ?
C12 H12 1.0000 . ?
C13 C14 1.413(6) . ?
C13 H13 1.0000 . ?
C14 H14 1.0000 . ?
C15 C16 1.424(6) . ?
C15 C19 1.441(5) . ?
C15 C20 1.476(5) . ?
C16 C17 1.423(6) . ?
C16 H16 1.0000 . ?
C17 C18 1.429(6) . ?
C17 H17 1.0000 . ?
C18 C19 1.410(6) . ?
C18 H18 1.0000 . ?
C19 H19 1.0000 . ?
C20 C21 1.503(6) . ?
C21 H21A 0.9800 . ?
C21 H21B 0.9800 . ?
C21 H21C 0.9800 . ?
C22 C23 1.501(6) . ?
C23 H23A 0.9800 . ?
C23 H23B 0.9800 . ?
C23 H23C 0.9800 . ?
C24 C25 1.402(6) . ?
C24 C28 1.419(6) . ?
C24 H24 1.0000 . ?
C25 C26 1.428(7) . ?
C25 H25 1.0000 . ?
C26 C27 1.425(7) . ?
C26 H26 1.0000 . ?
C27 C28 1.414(6) . ?
C27 H27 1.0000 . ?
C28 H28 1.0000 . ?

loop_
_geom_hbond_atom_site_label_D
_geom_hbond_atom_site_label_H
_geom_hbond_atom_site_label_A
_geom_hbond_distance_DH
_geom_hbond_distance_HA
_geom_hbond_distance_DA
_geom_hbond_angle_DHA
_geom_hbond_site_symmetry_A
_geom_hbond_publ_flag
N2' H2' O2 0.88 2.12 2.977(5) 163.8 . yes
N4' H4' O1 0.85(4) 2.20(4) 3.015(5) 162(4) . yes
